data_9000384
loop_
_publ_author_name
'Moore, P. B.'
'Araki, T.'

_publ_section_title
;
 Roweite, Ca2Mn2(OH)4[B4O7(OH)2]: Its atomic arrangement
;
_journal_name_full 'American Mineralogist'
_journal_page_first 60
_journal_page_last 65
_journal_volume 59
_journal_year 1974
_chemical_formula_sum 'B4 Ca2 H6 Mn2 O13'
_chemical_name_mineral Roweite
_space_group_IT_number 55
_symmetry_space_group_name_Hall '-P 2 2ab'
_symmetry_space_group_name_H-M 'P b a m'
_cell_angle_alpha 90
_cell_angle_beta 90
_cell_angle_gamma 90
_cell_formula_units_Z 4
_cell_length_a 9.057
_cell_length_b 13.357
_cell_length_c 8.289
_cell_volume 1002.756
_database_code_amcsd 0000393
_exptl_crystal_density_diffrn 2.963
_cod_original_formula_sum 'Ca2 Mn2 B4 (O13 H6)'
_cod_database_code 9000384

loop_
_space_group_symop_operation_xyz
x,y,z
1/2+x,1/2-y,z
1/2-x,1/2+y,-z
1/2-x,1/2+y,z
1/2+x,1/2-y,-z
x,y,-z
-x,-y,z
-x,-y,-z

loop_
_atom_site_label
_atom_site_fract_x
_atom_site_fract_y
_atom_site_fract_z
_atom_site_U_iso_or_equiv
_atom_site_type_symbol
_atom_site_attached_hydrogens
Ca 0.23330 0.13170 0.24450 0.01102 Ca 0
Mn1 0.00000 0.00000 0.00000 0.01305 Mn 0
Mn2 0.50000 0.00000 0.00000 0.01646 Mn 0
Mn3 0.48030 0.24680 0.00000 0.01317 Mn 0
B1 0.20970 0.30030 0.50000 0.01444 B 0
B2 0.23310 0.47530 0.50000 0.00722 B 0
B3 0.37170 0.37930 0.29290 0.00937 B 0
O-H1 0.11430 0.20910 0.50000 0.01760 O 1
O-H2 0.16110 0.57190 0.50000 0.01102 O 1
O3 0.12870 0.39110 0.50000 0.00861 O 0
O4 0.30920 0.29240 0.35500 0.01684 O 0
O5 0.32870 0.46950 0.35330 0.01469 O 0
O6 0.47240 0.37400 0.16950 0.01102 O 0
O-H7 0.23830 0.02150 0.00000 0.01343 O 1
O-H8 0.22900 0.23730 0.00000 0.01583 O 1
O-H9 0.48620 0.12290 0.16420 0.01444 O 1

loop_
_cod_changelog_entry_id
_cod_changelog_entry_author
_cod_changelog_entry_date
_cod_changelog_entry_text
1
;cod-tools version 3.8.0
Id: cif_guess_AMCSD_atom_types 9574 2023-05-10 09:00:05Z saulius
;
2023-05-10T18:46:13+03:00
;Derived atom types and hydrogen counts
from atom names that follow the AMCSD naming convention
(Wat == water, O-H == hydroxyl).
;

loop_
_cod_related_entry_id
_cod_related_entry_database
_cod_related_entry_code
1 AMCSD 0000393
